data_2102602
loop_
_publ_author_name
'Harada, Jun'
'Harakawa, Mayuko'
'Ogawa, Keiichiro'

_publ_section_title
;
 Conformational change of <i>N</i>-benzylideneanilines in crystals
;
_journal_issue 5
_journal_name_full 'Acta Crystallographica Section B'
_journal_page_first 589
_journal_page_last 597
_journal_paper_doi 10.1107/S0108768104016623
_journal_volume 60
_journal_year 2004
_chemical_formula_sum 'C14 H12 Cl N'
_chemical_formula_weight 229.70
_chemical_melting_point 394.25
_chemical_name_systematic
;
N-(4-chlorobenzylidene)-4-methylaniline
;
_space_group_IT_number 14
_symmetry_cell_setting monoclinic
_symmetry_space_group_name_Hall '-P 2yab'
_symmetry_space_group_name_H-M 'P 1 21/a 1'
_atom_sites_solution_hydrogens geom
_atom_sites_solution_primary direct
_audit_creation_method SHELXL-97
_cell_angle_alpha 90.00
_cell_angle_beta 99.233(2)
_cell_angle_gamma 90.00
_cell_formula_units_Z 2
_cell_length_a 5.9174(5)
_cell_length_b 7.2879(6)
_cell_length_c 13.70490(11)
_cell_measurement_reflns_used 5419
_cell_measurement_temperature 200
_cell_measurement_theta_max 30.0
_cell_measurement_theta_min 2.8
_cell_volume 583.37(7)
_computing_cell_refinement 'SAINT (Bruker, 1998)'
_computing_data_collection 'SMART (Bruker, 1998)'
_computing_data_reduction SAINT
_computing_molecular_graphics 'SHELXTL (Bruker, 2000)'
_computing_publication_material SHELXTL
_computing_structure_refinement 'SHELXL-97 (Sheldrick, 1997)'
_computing_structure_solution 'SHELXS-97 (Sheldrick, 1990)'
_diffrn_ambient_temperature 200
_diffrn_detector_area_resol_mean 8.192
_diffrn_measured_fraction_theta_full 1.000
_diffrn_measured_fraction_theta_max 1.000
_diffrn_measurement_device_type 'Bruker SMART 1000 CCD diffractometer'
_diffrn_measurement_method \w_scan
_diffrn_radiation_monochromator graphite
_diffrn_radiation_source 'fine-focus sealed tube'
_diffrn_radiation_type MoK\a
_diffrn_radiation_wavelength 0.71073
_diffrn_reflns_av_R_equivalents 0.0162
_diffrn_reflns_av_sigmaI/netI 0.0116
_diffrn_reflns_limit_h_max 8
_diffrn_reflns_limit_h_min -8
_diffrn_reflns_limit_k_max 10
_diffrn_reflns_limit_k_min -10
_diffrn_reflns_limit_l_max 19
_diffrn_reflns_limit_l_min -19
_diffrn_reflns_number 8648
_diffrn_reflns_theta_full 30.02
_diffrn_reflns_theta_max 30.02
_diffrn_reflns_theta_min 1.51
_diffrn_standards_decay_% 0
_exptl_absorpt_coefficient_mu 0.297
_exptl_absorpt_correction_T_max 0.9485
_exptl_absorpt_correction_T_min 0.8706
_exptl_absorpt_correction_type multi-scan
_exptl_absorpt_process_details 'SADABS (Sheldrick, 2002)'
_exptl_crystal_colour colourless
_exptl_crystal_density_diffrn 1.308
_exptl_crystal_density_method 'not measured'
_exptl_crystal_description block
_exptl_crystal_F_000 240
_exptl_crystal_size_max 0.48
_exptl_crystal_size_mid 0.34
_exptl_crystal_size_min 0.18
_refine_diff_density_max 0.291
_refine_diff_density_min -0.371
_refine_ls_extinction_coef 0.083(10)
_refine_ls_extinction_expression Fc^*^=kFc[1+0.001xFc^2^\l^3^/sin(2\q)]^-1/4^
_refine_ls_extinction_method SHELXL
_refine_ls_goodness_of_fit_ref 1.121
_refine_ls_hydrogen_treatment constr
_refine_ls_matrix_type full
_refine_ls_number_parameters 72
_refine_ls_number_reflns 1707
_refine_ls_number_restraints 0
_refine_ls_restrained_S_all 1.121
_refine_ls_R_factor_all 0.0604
_refine_ls_R_factor_gt 0.0530
_refine_ls_shift/su_max 0.000
_refine_ls_shift/su_mean 0.000
_refine_ls_structure_factor_coef Fsqd
_refine_ls_weighting_details 'calc w=1/[\s^2^(Fo^2^)+(0.0574P)^2^+0.1885P] where P=(Fo^2^+2Fc^2^)/3'
_refine_ls_weighting_scheme calc
_refine_ls_wR_factor_gt 0.1412
_refine_ls_wR_factor_ref 0.1477
_reflns_number_gt 1454
_reflns_number_total 1707
_reflns_threshold_expression >2sigma(I)
_cod_data_source_file bk5008.cif
_cod_data_source_block 2_200K
_cod_depositor_comments
;
The following automatic conversions were performed:

'_chemical_melting_point' value '121.1_C' was changed to '394.25' -
it was converted from degrees Celsius(C) to Kelvins(K).

Automatic conversion script
Id: cif_fix_values 1646 2011-03-28 12:23:43Z adriana 

The following automatic conversions were performed:

'_chemical_melting_point' value '121.1_C' was changed to '394.25' -
it was converted from degrees Celsius(C) to Kelvins(K).

Automatic conversion script
Id: cif_fix_values 1715 2011-07-08 13:25:40Z adriana 
;
_cod_original_sg_symbol_H-M P_1_21/a_1
_cod_database_code 2102602
_cod_database_fobs_code 2102602

loop_
_symmetry_equiv_pos_as_xyz
'x, y, z'
'-x+1/2, y+1/2, -z'
'-x, -y, -z'
'x-1/2, -y-1/2, z'

loop_
_atom_site_label
_atom_site_fract_x
_atom_site_fract_y
_atom_site_fract_z
_atom_site_U_iso_or_equiv
_atom_site_adp_type
_atom_site_calc_flag
_atom_site_refinement_flags
_atom_site_occupancy
_atom_site_disorder_assembly
_atom_site_disorder_group
_atom_site_type_symbol
N1A 0.5347(3) 1.0453(2) 0.03837(11) 0.0362(3) Uani d P 0.39 . 1 N
C1A 0.4331(2) 1.02233(17) 0.12787(7) 0.0324(3) Uani d PG 0.39 A 1 C
C2A 0.55805(17) 1.0857(2) 0.21599(10) 0.0376(4) Uani d PG 0.39 A 1 C
H2A 0.7013 1.1445 0.2160 0.045 Uiso calc PR 0.78 A 1 H
C3A 0.4734(2) 1.0631(2) 0.30414(7) 0.0418(4) Uani d PG 0.39 A 1 C
H3A 0.5588 1.1064 0.3644 0.050 Uiso calc PR 0.78 A 1 H
C4A 0.2637(2) 0.9771(2) 0.30418(7) 0.0368(4) Uani d PG 0.39 A 1 C
C5A 0.13876(18) 0.9137(2) 0.21606(9) 0.0361(4) Uani d PG 0.39 A 1 C
H5A -0.0045 0.8549 0.2161 0.043 Uiso calc PR 0.78 A 1 H
C6A 0.2234(2) 0.9363(2) 0.12790(7) 0.0355(4) Uani d PG 0.39 A 1 C
H6A 0.1380 0.8930 0.0677 0.043 Uiso calc PR 0.78 A 1 H
C8A 0.1705(4) 0.9521(4) 0.40121(10) 0.0588(3) Uani d PG 0.39 A 1 C
H81A 0.2224 1.0540 0.4459 0.088 Uiso calc PR 0.39 A 1 H
H82A 0.2266 0.8360 0.4321 0.088 Uiso calc PR 0.39 A 1 H
H83A 0.0028 0.9505 0.3878 0.088 Uiso calc PR 0.39 A 1 H
N1B 0.4017(9) 0.9920(7) 0.0120(4) 0.0343(7) Uiso d P 0.11 . 2 N
C1B 0.3625(8) 0.9940(7) 0.1140(3) 0.0343(7) Uiso d PG 0.11 B 2 C
C2B 0.5315(7) 1.0580(8) 0.1885(4) 0.0343(7) Uiso d PG 0.11 B 2 C
H2B 0.6707 1.1052 0.1725 0.041 Uiso calc PR 0.22 B 2 H
C3B 0.4969(8) 1.0529(9) 0.2864(3) 0.0343(7) Uiso d PG 0.11 B 2 C
H3B 0.6124 1.0967 0.3373 0.041 Uiso calc PR 0.22 B 2 H
C4B 0.2933(9) 0.9839(9) 0.3099(3) 0.0343(7) Uiso d PG 0.11 B 2 C
C5B 0.1243(7) 0.9199(9) 0.2354(4) 0.0343(7) Uiso d PG 0.11 B 2 C
H5B -0.0149 0.8727 0.2514 0.041 Uiso calc PR 0.22 B 2 H
C6B 0.1589(7) 0.9249(8) 0.1375(3) 0.0343(7) Uiso d PG 0.11 B 2 C
H6B 0.0434 0.8812 0.0865 0.041 Uiso calc PR 0.22 B 2 H
C8B 0.2552(14) 0.9783(14) 0.4176(3) 0.0343(7) Uiso d PG 0.11 B 2 C
H81B 0.4033 0.9689 0.4611 0.051 Uiso calc PR 0.11 B 2 H
H82B 0.1607 0.8717 0.4277 0.051 Uiso calc PR 0.11 B 2 H
H83B 0.1772 1.0908 0.4330 0.051 Uiso calc PR 0.11 B 2 H
C1C 0.4331(2) 1.02233(17) 0.12787(7) 0.0324(3) Uani d P 0.39 C 3 C
C2C 0.55805(17) 1.0857(2) 0.21599(10) 0.0376(4) Uani d P 0.39 C 3 C
C3C 0.4734(2) 1.0631(2) 0.30414(7) 0.0418(4) Uani d P 0.39 C 3 C
C4C 0.2637(2) 0.9771(2) 0.30418(7) 0.0368(4) Uani d P 0.39 C 3 C
Cl1C 0.2(5) 0.9(5) 0.415(9) 0.0588(3) Uani calc PR 0.39 C 3 Cl
C5C 0.13876(18) 0.9137(2) 0.21606(9) 0.0361(4) Uani d P 0.39 C 3 C
C6C 0.2234(2) 0.9363(2) 0.12790(7) 0.0355(4) Uani d P 0.39 C 3 C
C7C 0.5347(3) 1.0453(2) 0.03837(11) 0.0362(3) Uani d P 0.39 . 3 C
H7C 0.6560 1.1306 0.0383 0.043 Uiso calc PR 0.39 . 3 H
C1D 0.3625(8) 0.9940(7) 0.1140(3) 0.0343(7) Uiso d P 0.11 D 4 C
C2D 0.5315(7) 1.0580(8) 0.1885(4) 0.0343(7) Uiso d P 0.11 D 4 C
C3D 0.4969(8) 1.0529(9) 0.2864(3) 0.0343(7) Uiso d P 0.11 D 4 C
C4D 0.2933(9) 0.9839(9) 0.3099(3) 0.0343(7) Uiso d P 0.11 D 4 C
Cl1D 0.2(5) 1.0(5) 0.432(9) 0.0984(10) Uiso calc PR 0.11 D 4 Cl
C5D 0.1243(7) 0.9199(9) 0.2354(4) 0.0343(7) Uiso d P 0.11 D 4 C
C6D 0.1589(7) 0.9249(8) 0.1375(3) 0.0343(7) Uiso d P 0.11 D 4 C
C7D 0.4017(9) 0.9920(7) 0.0120(4) 0.0343(7) Uiso d P 0.11 . 4 C
H7D 0.2737 0.9781 -0.0390 0.041 Uiso calc PR 0.11 . 4 H

loop_
_atom_site_aniso_label
_atom_site_aniso_U_11
_atom_site_aniso_U_22
_atom_site_aniso_U_33
_atom_site_aniso_U_12
_atom_site_aniso_U_13
_atom_site_aniso_U_23
N1A 0.0392(7) 0.0339(7) 0.0374(7) -0.0047(6) 0.0123(6) -0.0019(6)
C1A 0.0339(8) 0.0282(7) 0.0373(8) 0.0005(6) 0.0121(6) -0.0004(6)
C2A 0.0329(7) 0.0378(9) 0.0429(9) -0.0051(6) 0.0081(6) -0.0055(7)
C3A 0.0392(9) 0.0491(10) 0.0371(9) -0.0024(7) 0.0061(7) -0.0071(7)
C4A 0.0376(9) 0.0400(8) 0.0350(8) 0.0015(7) 0.0125(6) -0.0016(6)
C5A 0.0328(7) 0.0383(8) 0.0391(9) -0.0035(6) 0.0113(6) -0.0040(7)
C6A 0.0349(8) 0.0378(8) 0.0348(8) -0.0047(7) 0.0086(6) -0.0041(6)
C8A 0.0701(6) 0.0766(6) 0.0346(4) -0.0019(5) 0.0234(4) -0.0010(4)
C1C 0.0339(8) 0.0282(7) 0.0373(8) 0.0005(6) 0.0121(6) -0.0004(6)
C2C 0.0329(7) 0.0378(9) 0.0429(9) -0.0051(6) 0.0081(6) -0.0055(7)
C3C 0.0392(9) 0.0491(10) 0.0371(9) -0.0024(7) 0.0061(7) -0.0071(7)
C4C 0.0376(9) 0.0400(8) 0.0350(8) 0.0015(7) 0.0125(6) -0.0016(6)
Cl1C 0.0701(6) 0.0766(6) 0.0346(4) -0.0019(5) 0.0234(4) -0.0010(4)
C5C 0.0328(7) 0.0383(8) 0.0391(9) -0.0035(6) 0.0113(6) -0.0040(7)
C6C 0.0349(8) 0.0378(8) 0.0348(8) -0.0047(7) 0.0086(6) -0.0041(6)
C7C 0.0392(7) 0.0339(7) 0.0374(7) -0.0047(6) 0.0123(6) -0.0019(6)

loop_
_atom_type_symbol
_atom_type_description
_atom_type_scat_dispersion_real
_atom_type_scat_dispersion_imag
_atom_type_scat_source
C C 0.0033 0.0016 'International Tables Vol C Tables 4.2.6.8 and 6.1.1.4'
H H 0.0000 0.0000 'International Tables Vol C Tables 4.2.6.8 and 6.1.1.4'
N N 0.0061 0.0033 'International Tables Vol C Tables 4.2.6.8 and 6.1.1.4'
Cl Cl 0.1484 0.1585 'International Tables Vol C Tables 4.2.6.8 and 6.1.1.4'

loop_
_geom_angle_atom_site_label_1
_geom_angle_atom_site_label_2
_geom_angle_atom_site_label_3
_geom_angle_site_symmetry_1
_geom_angle
N1A N1A C1A 3_675 121.42(17)
C2A C1A C6A . 120.0
C2A C1A N1A . 117.30(10)
C6A C1A N1A . 122.67(10)
C1A C2A C3A . 120.0
C2A C3A C4A . 120.0
C3A C4A C5A . 120.0
C3A C4A C8A . 120.0
C5A C4A C8A . 120.0
C6A C5A C4A . 120.0
C5A C6A C1A . 120.0
N1B N1B C1B 3_675 123.0(7)
C2B C1B C6B . 120.0
C2B C1B N1B . 120.2(4)
C6B C1B N1B . 119.8(4)
C1B C2B C3B . 120.0
C4B C3B C2B . 120.0
C3B C4B C5B . 120.0
C3B C4B C8B . 120.0
C5B C4B C8B . 120.0
C6B C5B C4B . 120.0
C5B C6B C1B . 120.0

loop_
_geom_bond_atom_site_label_1
_geom_bond_atom_site_label_2
_geom_bond_site_symmetry_2
_geom_bond_distance
N1A N1A 3_675 1.253(3)
N1A C1A . 1.4597(16)
C1A C2A . 1.3900
C1A C6A . 1.3900
C2A C3A . 1.3900
C3A C4A . 1.3900
C4A C5A . 1.3900
C4A C8A . 1.5300
C5A C6A . 1.3900
N1B N1B 3_675 1.264(10)
N1B C1B . 1.454(7)
C1B C2B . 1.3900
C1B C6B . 1.3900
C2B C3B . 1.3900
C3B C4B . 1.3900
C4B C5B . 1.3900
C4B C8B . 1.5300
C5B C6B . 1.3900

loop_
_geom_torsion_atom_site_label_1
_geom_torsion_atom_site_label_2
_geom_torsion_atom_site_label_3
_geom_torsion_atom_site_label_4
_geom_torsion_site_symmetry_1
_geom_torsion
N1A N1A C1A C2A 3_675 162.12(18)
N1A N1A C1A C6A 3_675 -16.0(3)
C6A C1A C2A C3A . 0.0
N1A C1A C2A C3A . -178.16(12)
C1A C2A C3A C4A . 0.0
C2A C3A C4A C5A . 0.0
C2A C3A C4A C8A . 180.0
C3A C4A C5A C6A . 0.0
C8A C4A C5A C6A . 180.0
C4A C5A C6A C1A . 0.0
C2A C1A C6A C5A . 0.0
N1A C1A C6A C5A . 178.06(13)
N1B N1B C1B C2B 3_675 15.8(9)
N1B N1B C1B C6B 3_675 -161.7(7)
C6B C1B C2B C3B . 0.0
N1B C1B C2B C3B . -177.5(4)
C1B C2B C3B C4B . 0.0
C2B C3B C4B C5B . 0.0
C2B C3B C4B C8B . 180.0
C3B C4B C5B C6B . 0.0
C8B C4B C5B C6B . 180.0
C4B C5B C6B C1B . 0.0
C2B C1B C6B C5B . 0.0
N1B C1B C6B C5B . 177.5(4)
